data_7711974
loop_
_publ_author_name
'Mikhailov, Artem'
'Korobeynikov, Nikita'
'Usoltsev, Andrey'
'Adonin, Sergey A.'
'Kostin, Gennadiy A.'
'Schaniel, Dominik'

_publ_section_title
;
 Bismuth and antimony halometalates containing photoswitchable ruthenium
 nitrosyl complexes.
;
_journal_issue 4
_journal_name_full 'Dalton transactions (Cambridge, England : 2003)'
_journal_page_first 919
_journal_page_last 927
_journal_paper_doi 10.1039/d2dt03497b
_journal_volume 52
_journal_year 2023
_chemical_formula_moiety '1.5(Br4 Sb), 0.5(Br3 Sb), C20 H20 Br N5 O Ru, 0.5(Br)'
_chemical_formula_sum 'C20 H20 Br9 N5 O Ru Sb2'
_chemical_formula_weight 1410.17
_space_group_crystal_system monoclinic
_space_group_IT_number 14
_space_group_name_Hall '-P 2ybc'
_space_group_name_H-M_alt 'P 1 21/c 1'
_atom_sites_solution_hydrogens geom
_audit_creation_date 2022-08-08
_audit_creation_method
;
Olex2 1.3
(compiled 2020.11.12 svn.r5f609507 for OlexSys, GUI svn.r6408)
;
_audit_update_record
;
2022-08-18 deposited with the CCDC.	2022-12-19 downloaded from the CCDC.
;
_cell_angle_alpha 90
_cell_angle_beta 92.506(3)
_cell_angle_gamma 90
_cell_formula_units_Z 8
_cell_length_a 12.0218(11)
_cell_length_b 22.4544(19)
_cell_length_c 26.372(2)
_cell_measurement_reflns_used 9008
_cell_measurement_temperature 100.0
_cell_measurement_theta_max 28.59
_cell_measurement_theta_min 2.34
_cell_volume 7112.1(10)
_computing_cell_refinement 'SAINT V8.40B (?, 2016)'
_computing_data_reduction 'SAINT V8.40B (?, 2016)'
_computing_molecular_graphics 'Olex2 1.3 (Dolomanov et al., 2009)'
_computing_publication_material 'Olex2 1.3 (Dolomanov et al., 2009)'
_computing_structure_refinement 'SHELXL 2018/3 (Sheldrick, 2015)'
_computing_structure_solution 'SHELXT 2018/2 (Sheldrick, 2018)'
_diffrn_ambient_temperature 100.0
_diffrn_measured_fraction_theta_full 0.999
_diffrn_measured_fraction_theta_max 0.993
_diffrn_measurement_device_type 'Bruker APEX-II CCD'
_diffrn_measurement_method '\f and \w scans'
_diffrn_radiation_type MoK\a
_diffrn_radiation_wavelength 0.71073
_diffrn_reflns_av_R_equivalents 0.0953
_diffrn_reflns_av_unetI/netI 0.0588
_diffrn_reflns_Laue_measured_fraction_full 0.999
_diffrn_reflns_Laue_measured_fraction_max 0.993
_diffrn_reflns_limit_h_max 18
_diffrn_reflns_limit_h_min -18
_diffrn_reflns_limit_k_max 34
_diffrn_reflns_limit_k_min -34
_diffrn_reflns_limit_l_max 40
_diffrn_reflns_limit_l_min -32
_diffrn_reflns_number 256633
_diffrn_reflns_point_group_measured_fraction_full 0.999
_diffrn_reflns_point_group_measured_fraction_max 0.993
_diffrn_reflns_theta_full 25.242
_diffrn_reflns_theta_max 33.252
_diffrn_reflns_theta_min 1.923
_exptl_absorpt_coefficient_mu 12.064
_exptl_absorpt_correction_T_max 0.4855
_exptl_absorpt_correction_T_min 0.1981
_exptl_absorpt_correction_type multi-scan
_exptl_absorpt_process_details
;
SADABS-2016/2 (Bruker,2016/2) was used for absorption correction.
wR2(int) was 0.0918 before and 0.0691 after correction.
The Ratio of minimum to maximum transmission is 0.4080.
The \l/2 correction factor is Not present.
;
_exptl_crystal_colour 'dull light orange'
_exptl_crystal_colour_lustre dull
_exptl_crystal_colour_modifier light
_exptl_crystal_colour_primary orange
_exptl_crystal_density_diffrn 2.634
_exptl_crystal_description plate
_exptl_crystal_F_000 5152
_exptl_crystal_size_max 0.217
_exptl_crystal_size_mid 0.205
_exptl_crystal_size_min 0.106
_refine_diff_density_max 1.356
_refine_diff_density_min -1.825
_refine_diff_density_rms 0.211
_refine_ls_extinction_method none
_refine_ls_goodness_of_fit_ref 1.053
_refine_ls_hydrogen_treatment constr
_refine_ls_matrix_type full
_refine_ls_number_parameters 685
_refine_ls_number_reflns 27174
_refine_ls_number_restraints 2
_refine_ls_restrained_S_all 1.057
_refine_ls_R_factor_all 0.0747
_refine_ls_R_factor_gt 0.0393
_refine_ls_shift/su_max 0.002
_refine_ls_shift/su_mean 0.000
_refine_ls_structure_factor_coef Fsqd
_refine_ls_weighting_details 'w=1/[\s^2^(Fo^2^)+(0.0335P)^2^] where P=(Fo^2^+2Fc^2^)/3'
_refine_ls_weighting_scheme calc
_refine_ls_wR_factor_gt 0.0780
_refine_ls_wR_factor_ref 0.0885
_reflns_Friedel_coverage 0.000
_reflns_number_gt 18498
_reflns_number_total 27174
_reflns_threshold_expression 'I > 2\s(I)'
_cod_data_source_file d2dt03497b2.cif
_cod_data_source_block best_best
_cod_depositor_comments 'Adding full bibliography for 7711973--7711974.cif.'
_cod_original_cell_volume 7112.2(11)
_cod_database_code 7711974
_shelx_shelxl_version_number 2018/3
_shelx_space_group_comment
;
The symmetry employed for this shelxl refinement is uniquely defined
by the following loop, which should always be used as a source of
symmetry information in preference to the above space-group names.
They are only intended as comments.
;
_shelx_estimated_absorpt_t_max 0.361
_shelx_estimated_absorpt_t_min 0.179
_olex2_refinement_description
;
1. Fixed Uiso
 At 1.2 times of:
  All C(H) groups
2. Restrained distances
 Ru2-N12
 1.75 with sigma of 0.008
 O12-N12
 1.15 with sigma of 0.008
3.a Aromatic/amide H refined with riding coordinates:
 C12(H12), C22(H22), C101(H101), C013(H013), C81(H81), C015(H015), C52(H52),
 C112(H112), C018(H018), C151(H151), C111(H111), C62(H62), C01C(H01C),
 C152(H152), C91(H91), C32(H32), C61(H61), C141(H141), C102(H102), C71(H71),
 C01K(H01K), C122(H122), C11(H11), C42(H42), C01O(H01O), C92(H92), C121(H121),
 C01R(H01R), C72(H72), C131(H131), C51(H51), C01V(H01V), C142(H142), C41(H41),
 C01Y(H01Y), C21(H21), C020(H020), C82(H82), C132(H132), C31(H31)
;
_olex2_submission_special_instructions 'No special instructions were received'

loop_
_space_group_symop_operation_xyz
'x, y, z'
'-x, y+1/2, -z+1/2'
'-x, -y, -z'
'x, -y-1/2, z-1/2'

loop_
_atom_site_label
_atom_site_type_symbol
_atom_site_fract_x
_atom_site_fract_y
_atom_site_fract_z
_atom_site_U_iso_or_equiv
_atom_site_adp_type
_atom_site_occupancy
_atom_site_site_symmetry_order
_atom_site_calc_flag
_atom_site_refinement_flags_posn
_atom_site_refinement_flags_adp
_atom_site_refinement_flags_occupancy
_atom_site_disorder_assembly
_atom_site_disorder_group
Sb4 Sb 0.80719(2) 0.54403(2) 0.17727(2) 0.01879(5) Uani 1 1 d . . . . .
Sb3 Sb 0.48917(2) 0.59294(2) 0.14713(2) 0.02039(6) Uani 1 1 d . . . . .
Sb2 Sb 0.59202(2) 0.40109(2) 0.19972(2) 0.02022(6) Uani 1 1 d . . . . .
Sb1 Sb 0.62080(2) 0.42944(2) 0.51632(2) 0.02331(6) Uani 1 1 d . . . . .
Ru2 Ru 0.08994(3) 0.38135(2) 0.37631(2) 0.01733(6) Uani 1 1 d D . . . .
Ru1 Ru 0.08312(3) 0.29264(2) 0.10421(2) 0.01750(6) Uani 1 1 d . . . . .
Br7 Br 0.64897(4) 0.34177(2) 0.28008(2) 0.02473(9) Uani 1 1 d . . . . .
Br14 Br 0.59681(4) 0.53554(2) 0.24565(2) 0.02370(9) Uani 1 1 d . . . . .
Br17 Br 0.74639(4) 0.65687(2) 0.14944(2) 0.02402(9) Uani 1 1 d . . . . .
Br1 Br 0.06904(4) 0.22208(2) 0.03229(2) 0.02593(9) Uani 1 1 d . . . . .
Br11 Br 0.61320(4) 0.49091(2) 0.10026(2) 0.02352(9) Uani 1 1 d . . . . .
Br15 Br 0.84579(4) 0.42170(2) 0.19718(2) 0.02876(10) Uani 1 1 d . . . . .
Br16 Br 0.97563(4) 0.54544(2) 0.11808(2) 0.02842(10) Uani 1 1 d . . . . .
Br8 Br 0.38125(4) 0.38773(2) 0.21864(2) 0.02920(10) Uani 1 1 d . . . . .
Br6 Br 0.60330(4) 0.40457(2) 0.42350(2) 0.02977(10) Uani 1 1 d . . . . .
Br13 Br 0.39846(4) 0.67855(2) 0.19896(2) 0.03166(10) Uani 1 1 d . . . . .
Br3 Br 0.38251(4) 0.43352(2) 0.51767(2) 0.03128(10) Uani 1 1 d . . . . .
Br12 Br 0.45230(4) 0.64290(2) 0.05900(2) 0.02839(9) Uani 1 1 d . . . . .
Br2 Br 0.05176(4) 0.34612(2) 0.28869(2) 0.02947(10) Uani 1 1 d . . . . .
Br5 Br 0.84463(4) 0.43172(2) 0.51685(2) 0.03331(11) Uani 1 1 d . . . . .
Br18 Br 0.92815(4) 0.58073(2) 0.25368(2) 0.03264(10) Uani 1 1 d . . . . .
Br9 Br 0.59185(4) 0.31077(2) 0.14035(2) 0.03233(10) Uani 1 1 d . . . . .
Br4 Br 0.62373(5) 0.31934(2) 0.54447(2) 0.03974(13) Uani 1 1 d . . . . .
Br10 Br 0.30781(4) 0.53482(2) 0.14138(2) 0.03935(12) Uani 1 1 d . . . . .
O12 O 0.1176(2) 0.41387(12) 0.48045(13) 0.0275(7) Uani 1 1 d D . . . .
O11 O 0.1125(3) 0.38967(13) 0.17591(11) 0.0268(7) Uani 1 1 d . . . . .
N22 N -0.0447(3) 0.44162(14) 0.36929(12) 0.0183(6) Uani 1 1 d . . . . .
N21 N -0.0304(3) 0.24155(14) 0.14562(13) 0.0204(7) Uani 1 1 d . . . . .
N52 N -0.0129(3) 0.30988(14) 0.39611(12) 0.0176(6) Uani 1 1 d . . . . .
N41 N 0.1962(3) 0.34110(14) 0.06149(12) 0.0191(7) Uani 1 1 d . . . . .
N42 N 0.2330(3) 0.32749(14) 0.38081(13) 0.0198(7) Uani 1 1 d . . . . .
N11 N 0.0972(3) 0.34909(15) 0.15062(13) 0.0199(7) Uani 1 1 d . . . . .
N51 N 0.2136(3) 0.24199(15) 0.13811(13) 0.0221(7) Uani 1 1 d . . . . .
N32 N 0.1910(3) 0.44952(15) 0.34805(14) 0.0237(7) Uani 1 1 d . . . . .
N31 N -0.0515(3) 0.33871(15) 0.06919(13) 0.0212(7) Uani 1 1 d . . . . .
C12 C -0.1389(3) 0.43082(18) 0.34213(16) 0.0225(8) Uani 1 1 d . . . . .
H12 H -0.146538 0.394272 0.324173 0.027 Uiso 1 1 calc R U . . .
C22 C -0.2256(4) 0.47133(18) 0.33938(17) 0.0257(9) Uani 1 1 d . . . . .
H22 H -0.291920 0.462341 0.319971 0.031 Uiso 1 1 calc R U . . .
C101 C -0.0459(4) 0.39784(18) 0.06136(16) 0.0243(9) Uani 1 1 d . . . . .
H101 H 0.019467 0.418694 0.072423 0.029 Uiso 1 1 calc R U . . .
C013 C -0.1090(3) 0.31860(17) 0.41967(15) 0.0203(8) Uani 1 1 d . . . . .
H013 H -0.125805 0.357369 0.431543 0.024 Uiso 1 1 calc R U . . .
C81 C -0.2282(4) 0.3991(2) 0.02227(18) 0.0301(10) Uani 1 1 d . . . . .
H81 H -0.288221 0.419624 0.005448 0.036 Uiso 1 1 calc R U . . .
C015 C 0.2187(4) 0.23346(19) 0.18944(16) 0.0250(9) Uani 1 1 d . . . . .
H015 H 0.160664 0.248980 0.208893 0.030 Uiso 1 1 calc R U . . .
C52 C -0.0351(4) 0.49441(18) 0.39352(15) 0.0228(8) Uani 1 1 d . . . . .
H52 H 0.032445 0.503087 0.412075 0.027 Uiso 1 1 calc R U . . .
C112 C 0.3017(4) 0.32478(18) 0.34136(17) 0.0255(9) Uani 1 1 d . . . . .
H112 H 0.277391 0.341786 0.309798 0.031 Uiso 1 1 calc R U . . .
C018 C 0.3883(4) 0.1798(2) 0.18594(19) 0.0321(10) Uani 1 1 d . . . . .
H018 H 0.448278 0.158513 0.202058 0.039 Uiso 1 1 calc R U . . .
C151 C 0.2906(3) 0.36179(18) 0.08467(16) 0.0238(8) Uani 1 1 d . . . . .
H151 H 0.308284 0.349761 0.118603 0.029 Uiso 1 1 calc R U . . .
C111 C 0.1738(4) 0.35730(19) 0.01278(15) 0.0253(9) Uani 1 1 d . . . . .
H111 H 0.108756 0.342297 -0.004547 0.030 Uiso 1 1 calc R U . . .
C62 C 0.1589(4) 0.47967(18) 0.30525(16) 0.0268(9) Uani 1 1 d . . . . .
H62 H 0.086663 0.472927 0.290337 0.032 Uiso 1 1 calc R U . . .
C01C C 0.3827(4) 0.1880(2) 0.13382(18) 0.0307(10) Uani 1 1 d . . . . .
H01C H 0.439551 0.172263 0.113777 0.037 Uiso 1 1 calc R U . . .
C152 C 0.2690(3) 0.30284(18) 0.42537(16) 0.0237(9) Uani 1 1 d . . . . .
H152 H 0.221313 0.303611 0.453145 0.028 Uiso 1 1 calc R U . . .
C91 C -0.1318(4) 0.4289(2) 0.03789(18) 0.0320(10) Uani 1 1 d . . . . .
H91 H -0.125305 0.470522 0.032385 0.038 Uiso 1 1 calc R U . . .
C32 C -0.2156(4) 0.52468(19) 0.36484(16) 0.0269(9) Uani 1 1 d . . . . .
H32 H -0.274481 0.552918 0.363251 0.032 Uiso 1 1 calc R U . . .
C61 C -0.1465(3) 0.30984(19) 0.05475(15) 0.0233(8) Uani 1 1 d . . . . .
H61 H -0.151754 0.268247 0.060813 0.028 Uiso 1 1 calc R U . . .
C141 C 0.3623(4) 0.39952(19) 0.06134(17) 0.0280(9) Uani 1 1 d . . . . .
H141 H 0.427920 0.413418 0.078895 0.034 Uiso 1 1 calc R U . . .
C102 C 0.2924(4) 0.46091(18) 0.36915(18) 0.0274(9) Uani 1 1 d . . . . .
H102 H 0.314808 0.440965 0.399673 0.033 Uiso 1 1 calc R U . . .
C71 C -0.2349(4) 0.3386(2) 0.03179(17) 0.0285(9) Uani 1 1 d . . . . .
H71 H -0.300800 0.317214 0.022357 0.034 Uiso 1 1 calc R U . . .
C01K C -0.1833(4) 0.27320(19) 0.42706(17) 0.0282(10) Uani 1 1 d . . . . .
H01K H -0.250119 0.280785 0.443867 0.034 Uiso 1 1 calc R U . . .
C122 C 0.4050(4) 0.29839(19) 0.34523(18) 0.0296(10) Uani 1 1 d . . . . .
H122 H 0.450223 0.296226 0.316635 0.035 Uiso 1 1 calc R U . . .
C11 C -0.0955(4) 0.26679(19) 0.17814(18) 0.0303(10) Uani 1 1 d . . . . .
H11 H -0.089806 0.308604 0.183096 0.036 Uiso 1 1 calc R U . . .
C42 C -0.1188(4) 0.53624(18) 0.39257(16) 0.0232(8) Uani 1 1 d . . . . .
H42 H -0.109743 0.572524 0.410809 0.028 Uiso 1 1 calc R U . . .
C01O C 0.0109(4) 0.25389(18) 0.38069(17) 0.0256(9) Uani 1 1 d . . . . .
H01O H 0.079201 0.246793 0.364895 0.031 Uiso 1 1 calc R U . . .
C92 C 0.3656(4) 0.50064(19) 0.3482(2) 0.0364(12) Uani 1 1 d . . . . .
H92 H 0.437153 0.507575 0.363785 0.044 Uiso 1 1 calc R U . . .
C121 C 0.2429(4) 0.3950(2) -0.01239(17) 0.0306(10) Uani 1 1 d . . . . .
H121 H 0.225012 0.405768 -0.046612 0.037 Uiso 1 1 calc R U . . .
C01R C 0.2961(3) 0.21857(18) 0.11117(17) 0.0252(9) Uani 1 1 d . . . . .
H01R H 0.293641 0.223558 0.075372 0.030 Uiso 1 1 calc R U . . .
C72 C 0.2280(4) 0.51959(19) 0.28295(19) 0.0341(12) Uani 1 1 d . . . . .
H72 H 0.203371 0.540007 0.252962 0.041 Uiso 1 1 calc R U . . .
C131 C 0.3373(4) 0.4169(2) 0.01183(18) 0.0316(10) Uani 1 1 d . . . . .
H131 H 0.384695 0.443595 -0.005029 0.038 Uiso 1 1 calc R U . . .
C51 C -0.0396(4) 0.18153(19) 0.13801(19) 0.0349(11) Uani 1 1 d . . . . .
H51 H 0.007321 0.162472 0.114903 0.042 Uiso 1 1 calc R U . . .
C01V C -0.0608(4) 0.20703(19) 0.38723(19) 0.0323(11) Uani 1 1 d . . . . .
H01V H -0.041668 0.168263 0.376113 0.039 Uiso 1 1 calc R U . . .
C142 C 0.3720(4) 0.27672(19) 0.43196(18) 0.0284(9) Uani 1 1 d . . . . .
H142 H 0.395406 0.259979 0.463742 0.034 Uiso 1 1 calc R U . . .
C41 C -0.1157(4) 0.1482(2) 0.16331(19) 0.0367(12) Uani 1 1 d . . . . .
H41 H -0.121882 0.106679 0.157051 0.044 Uiso 1 1 calc R U . . .
C01Y C 0.3042(4) 0.2035(2) 0.21387(19) 0.0325(10) Uani 1 1 d . . . . .
H01Y H 0.305769 0.198888 0.249706 0.039 Uiso 1 1 calc R U . . .
C21 C -0.1722(4) 0.2353(2) 0.2057(2) 0.0382(13) Uani 1 1 d . . . . .
H21 H -0.216050 0.255216 0.229526 0.046 Uiso 1 1 calc R U . . .
C020 C -0.1604(4) 0.2164(2) 0.40991(18) 0.0310(10) Uani 1 1 d . . . . .
H020 H -0.211902 0.184751 0.413683 0.037 Uiso 1 1 calc R U . . .
C82 C 0.3323(4) 0.5300(2) 0.3039(2) 0.0396(13) Uani 1 1 d . . . . .
H82 H 0.381132 0.556995 0.288319 0.048 Uiso 1 1 calc R U . . .
C132 C 0.4414(4) 0.27534(19) 0.3910(2) 0.0332(11) Uani 1 1 d . . . . .
H132 H 0.513725 0.258440 0.394872 0.040 Uiso 1 1 calc R U . . .
C31 C -0.1836(4) 0.1751(2) 0.19793(19) 0.0342(11) Uani 1 1 d . . . . .
H31 H -0.236335 0.152574 0.215677 0.041 Uiso 1 1 calc R U . . .
N12 N 0.1099(3) 0.40286(14) 0.44169(13) 0.0217(7) Uani 1 1 d D . . . .

loop_
_atom_site_aniso_label
_atom_site_aniso_U_11
_atom_site_aniso_U_22
_atom_site_aniso_U_33
_atom_site_aniso_U_23
_atom_site_aniso_U_13
_atom_site_aniso_U_12
Sb4 0.01617(12) 0.01896(12) 0.02121(13) 0.00155(10) 0.00061(10) -0.00055(9)
Sb3 0.01901(13) 0.02074(13) 0.02142(13) 0.00036(10) 0.00101(10) 0.00093(10)
Sb2 0.02143(13) 0.01975(12) 0.01959(13) 0.00023(10) 0.00203(10) -0.00227(10)
Sb1 0.02305(14) 0.02231(13) 0.02483(14) -0.00065(11) 0.00401(11) 0.00219(10)
Ru2 0.01734(15) 0.01930(14) 0.01547(15) 0.00044(12) 0.00207(11) 0.00172(11)
Ru1 0.01775(15) 0.02034(15) 0.01452(14) 0.00017(12) 0.00187(11) 0.00042(11)
Br7 0.0230(2) 0.0270(2) 0.0242(2) 0.00593(17) 0.00097(16) -0.00360(16)
Br14 0.0223(2) 0.0288(2) 0.0199(2) 0.00060(16) -0.00007(16) 0.00255(16)
Br17 0.0266(2) 0.01993(18) 0.0257(2) 0.00272(16) 0.00314(17) 0.00194(15)
Br1 0.0274(2) 0.0272(2) 0.0232(2) -0.00803(17) 0.00208(17) -0.00115(17)
Br11 0.0260(2) 0.02354(19) 0.0211(2) -0.00069(16) 0.00287(16) 0.00071(16)
Br15 0.0261(2) 0.0227(2) 0.0379(3) 0.00766(18) 0.00608(19) 0.00395(16)
Br16 0.0249(2) 0.0243(2) 0.0370(3) -0.00428(18) 0.01191(19) -0.00336(16)
Br8 0.0205(2) 0.0448(3) 0.0223(2) -0.00145(19) 0.00033(17) -0.00080(18)
Br6 0.0309(2) 0.0325(2) 0.0260(2) -0.00326(18) 0.00254(18) -0.00238(18)
Br13 0.0340(3) 0.0276(2) 0.0340(3) -0.00498(19) 0.0091(2) 0.00494(18)
Br3 0.0251(2) 0.0280(2) 0.0413(3) 0.00160(19) 0.0081(2) 0.00112(17)
Br12 0.0297(2) 0.0323(2) 0.0225(2) 0.00272(17) -0.00649(17) 0.00118(18)
Br2 0.0341(2) 0.0345(2) 0.0199(2) -0.00217(18) 0.00089(18) 0.00673(19)
Br5 0.0228(2) 0.0387(3) 0.0383(3) -0.0135(2) 0.00004(19) -0.00032(18)
Br18 0.0306(2) 0.0394(3) 0.0271(2) -0.0012(2) -0.00783(19) -0.00211(19)
Br9 0.0365(3) 0.0307(2) 0.0300(2) -0.00981(19) 0.0037(2) -0.00231(19)
Br4 0.0419(3) 0.0282(2) 0.0505(3) 0.0138(2) 0.0185(2) 0.0098(2)
Br10 0.0297(3) 0.0389(3) 0.0501(3) -0.0063(2) 0.0104(2) -0.0128(2)
O12 0.0190(15) 0.0172(14) 0.046(2) 0.0026(14) -0.0037(14) 0.0009(11)
O11 0.0278(17) 0.0319(16) 0.0208(15) -0.0065(13) 0.0015(13) -0.0023(13)
N22 0.0157(15) 0.0201(15) 0.0191(17) 0.0016(13) -0.0008(13) 0.0036(12)
N21 0.0147(15) 0.0182(15) 0.0282(19) 0.0093(14) 0.0003(13) 0.0002(12)
N52 0.0172(16) 0.0204(16) 0.0151(15) -0.0018(12) 0.0003(12) -0.0006(12)
N41 0.0205(17) 0.0243(17) 0.0126(15) 0.0048(13) 0.0009(13) -0.0015(13)
N42 0.0183(16) 0.0219(16) 0.0196(17) 0.0004(13) 0.0055(13) -0.0007(13)
N11 0.0134(15) 0.0278(18) 0.0189(17) 0.0010(14) 0.0044(13) 0.0009(13)
N51 0.0217(17) 0.0243(17) 0.0208(17) 0.0039(14) 0.0047(14) 0.0007(13)
N32 0.0207(18) 0.0245(17) 0.0263(19) 0.0034(14) 0.0058(14) 0.0010(14)
N31 0.0213(17) 0.0238(17) 0.0183(17) 0.0001(13) 0.0000(13) 0.0013(13)
C12 0.020(2) 0.025(2) 0.022(2) 0.0034(16) -0.0023(16) 0.0015(16)
C22 0.021(2) 0.029(2) 0.027(2) 0.0033(18) 0.0005(17) 0.0013(16)
C101 0.026(2) 0.022(2) 0.024(2) -0.0027(16) -0.0031(17) -0.0019(16)
C013 0.0193(19) 0.0217(19) 0.020(2) 0.0020(16) 0.0001(15) 0.0018(15)
C81 0.026(2) 0.031(2) 0.032(3) -0.0039(19) -0.0077(19) 0.0094(18)
C015 0.022(2) 0.031(2) 0.023(2) 0.0058(17) 0.0038(17) -0.0005(17)
C52 0.027(2) 0.026(2) 0.0162(19) -0.0031(16) -0.0003(16) -0.0023(16)
C112 0.024(2) 0.028(2) 0.025(2) 0.0012(18) 0.0065(17) 0.0031(17)
C018 0.027(2) 0.030(2) 0.040(3) 0.014(2) -0.002(2) 0.0003(18)
C151 0.023(2) 0.026(2) 0.021(2) 0.0024(17) 0.0004(16) 0.0022(16)
C111 0.030(2) 0.033(2) 0.0129(19) 0.0002(16) -0.0007(16) -0.0001(18)
C62 0.035(3) 0.022(2) 0.023(2) 0.0061(17) 0.0069(19) 0.0096(18)
C01C 0.021(2) 0.032(2) 0.039(3) 0.004(2) 0.0071(19) 0.0053(18)
C152 0.022(2) 0.025(2) 0.025(2) -0.0011(17) 0.0041(17) 0.0041(16)
C91 0.034(3) 0.027(2) 0.034(3) -0.0035(19) -0.009(2) 0.0053(19)
C32 0.028(2) 0.029(2) 0.024(2) 0.0020(18) 0.0069(18) 0.0097(18)
C61 0.020(2) 0.029(2) 0.020(2) -0.0024(17) 0.0013(16) 0.0017(16)
C141 0.025(2) 0.030(2) 0.030(2) 0.0012(18) 0.0009(18) -0.0105(17)
C102 0.024(2) 0.023(2) 0.036(3) -0.0049(18) 0.0065(19) -0.0001(16)
C71 0.021(2) 0.035(2) 0.028(2) -0.0034(19) -0.0027(17) -0.0019(18)
C01K 0.023(2) 0.031(2) 0.032(2) 0.0043(19) 0.0089(18) 0.0008(17)
C122 0.023(2) 0.027(2) 0.041(3) -0.0023(19) 0.017(2) -0.0008(17)
C11 0.038(3) 0.019(2) 0.034(3) 0.0000(18) 0.008(2) 0.0002(18)
C42 0.029(2) 0.0206(19) 0.020(2) -0.0026(16) 0.0023(17) 0.0028(16)
C01O 0.025(2) 0.023(2) 0.029(2) -0.0057(17) 0.0031(18) 0.0024(16)
C92 0.026(2) 0.025(2) 0.059(3) -0.006(2) 0.018(2) 0.0002(18)
C121 0.040(3) 0.035(2) 0.016(2) 0.0069(18) 0.0029(19) 0.002(2)
C01R 0.023(2) 0.031(2) 0.023(2) -0.0016(17) 0.0053(17) 0.0017(17)
C72 0.041(3) 0.025(2) 0.038(3) 0.008(2) 0.021(2) 0.009(2)
C131 0.032(3) 0.033(2) 0.030(2) 0.007(2) 0.008(2) -0.0014(19)
C51 0.044(3) 0.022(2) 0.040(3) -0.005(2) 0.016(2) 0.0008(19)
C01V 0.038(3) 0.017(2) 0.042(3) -0.0058(19) 0.003(2) -0.0006(18)
C142 0.027(2) 0.028(2) 0.029(2) 0.0025(18) -0.0039(18) 0.0059(18)
C41 0.051(3) 0.022(2) 0.039(3) 0.002(2) 0.015(2) -0.006(2)
C01Y 0.026(2) 0.040(3) 0.031(3) 0.013(2) -0.0004(19) -0.004(2)
C21 0.041(3) 0.026(2) 0.049(3) 0.000(2) 0.025(3) -0.002(2)
C020 0.030(2) 0.028(2) 0.035(3) 0.0026(19) 0.002(2) -0.0023(18)
C82 0.037(3) 0.027(2) 0.058(3) 0.010(2) 0.028(3) 0.004(2)
C132 0.024(2) 0.023(2) 0.053(3) -0.004(2) 0.005(2) 0.0005(17)
C31 0.033(3) 0.028(2) 0.042(3) 0.007(2) 0.011(2) -0.0006(19)
N12 0.0127(15) 0.0145(15) 0.039(2) 0.0141(15) 0.0087(15) 0.0023(12)

loop_
_atom_type_symbol
_atom_type_description
_atom_type_scat_dispersion_real
_atom_type_scat_dispersion_imag
_atom_type_scat_source
C C 0.0033 0.0016 'International Tables Vol C Tables 4.2.6.8 and 6.1.1.4'
H H 0.0000 0.0000 'International Tables Vol C Tables 4.2.6.8 and 6.1.1.4'
Br Br -0.2901 2.4595 'International Tables Vol C Tables 4.2.6.8 and 6.1.1.4'
N N 0.0061 0.0033 'International Tables Vol C Tables 4.2.6.8 and 6.1.1.4'
O O 0.0106 0.0060 'International Tables Vol C Tables 4.2.6.8 and 6.1.1.4'
Ru Ru -1.2594 0.8363 'International Tables Vol C Tables 4.2.6.8 and 6.1.1.4'
Sb Sb -0.5866 1.5461 'International Tables Vol C Tables 4.2.6.8 and 6.1.1.4'

loop_
_exptl_crystal_face_index_h
_exptl_crystal_face_index_k
_exptl_crystal_face_index_l
_exptl_crystal_face_perp_dist
-1.00 2.00 2.00 0.0970
0.00 -1.00 4.00 0.1240
1.00 1.00 -4.00 0.0910
2.00 -3.00 3.00 0.0820
1.00 -4.00 0.00 0.0640
0.00 -1.00 -2.00 0.0750
-4.00 -4.00 -3.00 0.0710
-4.00 4.00 3.00 0.0700
-1.00 3.00 -3.00 0.0900
0.00 3.00 -1.00 0.0650
4.00 0.00 1.00 0.0150
-1.00 -2.00 2.00 0.0950
-1.00 0.00 -1.00 0.0530
-2.00 -1.00 1.00 0.0650
0.00 1.00 3.00 0.1050

loop_
_geom_angle_atom_site_label_1
_geom_angle_atom_site_label_2
_geom_angle_atom_site_label_3
_geom_angle
_geom_angle_site_symmetry_1
_geom_angle_site_symmetry_3
_geom_angle_publ_flag
Br17 Sb4 Br15 172.147(18) . . ?
Br16 Sb4 Br17 91.924(15) . . ?
Br16 Sb4 Br15 89.861(15) . . ?
Br18 Sb4 Br17 92.801(17) . . ?
Br18 Sb4 Br15 94.772(17) . . ?
Br18 Sb4 Br16 92.173(19) . . ?
Br13 Sb3 Br11 172.223(18) . . ?
Br12 Sb3 Br11 91.673(16) . . ?
Br12 Sb3 Br13 95.218(18) . . ?
Br10 Sb3 Br11 91.354(17) . . ?
Br10 Sb3 Br13 91.856(19) . . ?
Br10 Sb3 Br12 93.207(19) . . ?
Br7 Sb2 Br8 90.496(16) . . ?
Br9 Sb2 Br7 94.976(18) . . ?
Br9 Sb2 Br8 92.912(17) . . ?
Br6 Sb1 Br3 88.744(18) . . ?
Br6 Sb1 Br5 92.895(18) . . ?
Br6 Sb1 Br4 93.834(19) . . ?
Br5 Sb1 Br3 176.909(18) . . ?
Br4 Sb1 Br3 91.610(17) . . ?
Br4 Sb1 Br5 90.895(18) . . ?
N22 Ru2 Br2 90.74(9) . . ?
N52 Ru2 Br2 84.30(9) . . ?
N52 Ru2 N22 93.09(12) . . ?
N52 Ru2 N32 173.61(13) . . ?
N42 Ru2 Br2 89.23(9) . . ?
N42 Ru2 N22 174.86(12) . . ?
N42 Ru2 N52 92.02(12) . . ?
N42 Ru2 N32 87.42(13) . . ?
N32 Ru2 Br2 89.33(10) . . ?
N32 Ru2 N22 87.44(13) . . ?
N12 Ru2 Br2 175.54(10) . . ?
N12 Ru2 N22 88.95(13) . . ?
N12 Ru2 N52 91.27(13) . . ?
N12 Ru2 N42 91.47(14) . . ?
N12 Ru2 N32 95.10(14) . . ?
N21 Ru1 Br1 91.40(10) . . ?
N41 Ru1 Br1 86.84(9) . . ?
N41 Ru1 N21 178.19(13) . . ?
N11 Ru1 Br1 173.62(11) . . ?
N11 Ru1 N21 94.35(14) . . ?
N11 Ru1 N41 87.43(13) . . ?
N11 Ru1 N51 92.65(14) . . ?
N11 Ru1 N31 90.00(14) . . ?
N51 Ru1 Br1 90.25(9) . . ?
N51 Ru1 N21 88.48(12) . . ?
N51 Ru1 N41 91.16(13) . . ?
N31 Ru1 Br1 87.28(9) . . ?
N31 Ru1 N21 89.54(13) . . ?
N31 Ru1 N41 90.75(13) . . ?
N31 Ru1 N51 176.80(13) . . ?
C12 N22 Ru2 124.0(3) . . ?
C12 N22 C52 117.8(3) . . ?
C52 N22 Ru2 118.2(3) . . ?
C11 N21 Ru1 121.1(3) . . ?
C11 N21 C51 118.4(4) . . ?
C51 N21 Ru1 120.5(3) . . ?
C013 N52 Ru2 121.8(3) . . ?
C013 N52 C01O 118.0(3) . . ?
C01O N52 Ru2 119.9(3) . . ?
C151 N41 Ru1 119.1(3) . . ?
C151 N41 C111 117.8(3) . . ?
C111 N41 Ru1 122.8(3) . . ?
C112 N42 Ru2 120.4(3) . . ?
C152 N42 Ru2 121.0(3) . . ?
C152 N42 C112 117.7(4) . . ?
O11 N11 Ru1 171.3(3) . . ?
C015 N51 Ru1 119.8(3) . . ?
C01R N51 Ru1 122.5(3) . . ?
C01R N51 C015 117.6(4) . . ?
C62 N32 Ru2 120.5(3) . . ?
C102 N32 Ru2 121.2(3) . . ?
C102 N32 C62 118.0(4) . . ?
C101 N31 Ru1 120.7(3) . . ?
C101 N31 C61 118.4(4) . . ?
C61 N31 Ru1 120.8(3) . . ?
N22 C12 H12 119.1 . . ?
N22 C12 C22 121.9(4) . . ?
C22 C12 H12 119.1 . . ?
C12 C22 H22 120.1 . . ?
C32 C22 C12 119.8(4) . . ?
C32 C22 H22 120.1 . . ?
N31 C101 H101 119.0 . . ?
N31 C101 C91 122.0(4) . . ?
C91 C101 H101 119.0 . . ?
N52 C013 H013 118.9 . . ?
N52 C013 C01K 122.2(4) . . ?
C01K C013 H013 118.9 . . ?
C91 C81 H81 120.8 . . ?
C71 C81 H81 120.8 . . ?
C71 C81 C91 118.3(4) . . ?
N51 C015 H015 118.8 . . ?
N51 C015 C01Y 122.5(4) . . ?
C01Y C015 H015 118.8 . . ?
N22 C52 H52 118.5 . . ?
N22 C52 C42 122.9(4) . . ?
C42 C52 H52 118.5 . . ?
N42 C112 H112 118.7 . . ?
N42 C112 C122 122.7(4) . . ?
C122 C112 H112 118.7 . . ?
C01C C018 H018 120.9 . . ?
C01Y C018 H018 120.9 . . ?
C01Y C018 C01C 118.2(4) . . ?
N41 C151 H151 118.6 . . ?
N41 C151 C141 122.8(4) . . ?
C141 C151 H151 118.6 . . ?
N41 C111 H111 119.2 . . ?
N41 C111 C121 121.7(4) . . ?
C121 C111 H111 119.2 . . ?
N32 C62 H62 119.1 . . ?
N32 C62 C72 121.8(5) . . ?
C72 C62 H62 119.1 . . ?
C018 C01C H01C 119.9 . . ?
C01R C01C C018 120.3(4) . . ?
C01R C01C H01C 119.9 . . ?
N42 C152 H152 118.8 . . ?
N42 C152 C142 122.5(4) . . ?
C142 C152 H152 118.8 . . ?
C101 C91 C81 119.5(4) . . ?
C101 C91 H91 120.3 . . ?
C81 C91 H91 120.3 . . ?
C22 C32 H32 120.7 . . ?
C42 C32 C22 118.6(4) . . ?
C42 C32 H32 120.7 . . ?
N31 C61 H61 119.0 . . ?
N31 C61 C71 122.0(4) . . ?
C71 C61 H61 119.0 . . ?
C151 C141 H141 120.6 . . ?
C151 C141 C131 118.9(4) . . ?
C131 C141 H141 120.6 . . ?
N32 C102 H102 118.7 . . ?
N32 C102 C92 122.6(5) . . ?
C92 C102 H102 118.7 . . ?
C81 C71 H71 120.2 . . ?
C61 C71 C81 119.7(4) . . ?
C61 C71 H71 120.2 . . ?
C013 C01K H01K 120.1 . . ?
C013 C01K C020 119.8(4) . . ?
C020 C01K H01K 120.1 . . ?
C112 C122 H122 120.6 . . ?
C132 C122 C112 118.8(4) . . ?
C132 C122 H122 120.6 . . ?
N21 C11 H11 118.4 . . ?
N21 C11 C21 123.3(4) . . ?
C21 C11 H11 118.4 . . ?
C52 C42 H42 120.6 . . ?
C32 C42 C52 118.9(4) . . ?
C32 C42 H42 120.6 . . ?
N52 C01O H01O 119.0 . . ?
N52 C01O C01V 122.0(4) . . ?
C01V C01O H01O 119.0 . . ?
C102 C92 H92 120.7 . . ?
C82 C92 C102 118.5(5) . . ?
C82 C92 H92 120.7 . . ?
C111 C121 H121 119.9 . . ?
C131 C121 C111 120.1(4) . . ?
C131 C121 H121 119.9 . . ?
N51 C01R C01C 122.0(4) . . ?
N51 C01R H01R 119.0 . . ?
C01C C01R H01R 119.0 . . ?
C62 C72 H72 120.0 . . ?
C82 C72 C62 120.0(5) . . ?
C82 C72 H72 120.0 . . ?
C141 C131 H131 120.7 . . ?
C121 C131 C141 118.6(4) . . ?
C121 C131 H131 120.7 . . ?
N21 C51 H51 119.5 . . ?
N21 C51 C41 121.0(4) . . ?
C41 C51 H51 119.5 . . ?
C01O C01V H01V 120.0 . . ?
C01O C01V C020 120.0(4) . . ?
C020 C01V H01V 120.0 . . ?
C152 C142 H142 120.7 . . ?
C152 C142 C132 118.6(4) . . ?
C132 C142 H142 120.7 . . ?
C51 C41 H41 119.8 . . ?
C51 C41 C31 120.3(4) . . ?
C31 C41 H41 119.8 . . ?
C015 C01Y C018 119.4(4) . . ?
C015 C01Y H01Y 120.3 . . ?
C018 C01Y H01Y 120.3 . . ?
C11 C21 H21 120.4 . . ?
C31 C21 C11 119.1(4) . . ?
C31 C21 H21 120.4 . . ?
C01K C020 H020 121.0 . . ?
C01V C020 C01K 118.1(4) . . ?
C01V C020 H020 121.0 . . ?
C92 C82 H82 120.5 . . ?
C72 C82 C92 119.1(4) . . ?
C72 C82 H82 120.5 . . ?
C122 C132 C142 119.8(4) . . ?
C122 C132 H132 120.1 . . ?
C142 C132 H132 120.1 . . ?
C41 C31 H31 121.1 . . ?
C21 C31 C41 117.9(4) . . ?
C21 C31 H31 121.1 . . ?
O12 N12 Ru2 176.6(3) . . ?

loop_
_geom_bond_atom_site_label_1
_geom_bond_atom_site_label_2
_geom_bond_distance
_geom_bond_site_symmetry_2
_geom_bond_publ_flag
Sb4 Br17 2.7287(5) . ?
Sb4 Br15 2.8311(5) . ?
Sb4 Br16 2.6103(5) . ?
Sb4 Br18 2.5688(6) . ?
Sb3 Br11 3.0267(5) . ?
Sb3 Br13 2.6236(5) . ?
Sb3 Br12 2.6014(5) . ?
Sb3 Br10 2.5397(6) . ?
Sb2 Br7 2.5705(5) . ?
Sb2 Br8 2.6210(6) . ?
Sb2 Br9 2.5621(5) . ?
Sb1 Br6 2.5104(6) . ?
Sb1 Br3 2.8679(6) . ?
Sb1 Br5 2.6907(6) . ?
Sb1 Br4 2.5812(6) . ?
Ru2 Br2 2.4664(6) . ?
Ru2 N22 2.112(3) . ?
Ru2 N52 2.106(3) . ?
Ru2 N42 2.101(3) . ?
Ru2 N32 2.110(3) . ?
Ru2 N12 1.797(4) . ?
Ru1 Br1 2.4715(5) . ?
Ru1 N21 2.122(3) . ?
Ru1 N41 2.106(3) . ?
Ru1 N11 1.765(3) . ?
Ru1 N51 2.104(3) . ?
Ru1 N31 2.100(3) . ?
O12 N12 1.052(4) . ?
O11 N11 1.139(4) . ?
N22 C12 1.335(5) . ?
N22 C52 1.349(5) . ?
N21 C11 1.314(5) . ?
N21 C51 1.366(5) . ?
N52 C013 1.349(5) . ?
N52 C01O 1.356(5) . ?
N41 C151 1.348(5) . ?
N41 C111 1.351(5) . ?
N42 C112 1.358(5) . ?
N42 C152 1.353(5) . ?
N51 C015 1.366(5) . ?
N51 C01R 1.352(5) . ?
N32 C62 1.358(5) . ?
N32 C102 1.342(6) . ?
N31 C101 1.346(5) . ?
N31 C61 1.354(5) . ?
C12 H12 0.9500 . ?
C12 C22 1.383(5) . ?
C22 H22 0.9500 . ?
C22 C32 1.376(6) . ?
C101 H101 0.9500 . ?
C101 C91 1.371(6) . ?
C013 H013 0.9500 . ?
C013 C01K 1.375(6) . ?
C81 H81 0.9500 . ?
C81 C91 1.385(6) . ?
C81 C71 1.384(6) . ?
C015 H015 0.9500 . ?
C015 C01Y 1.366(6) . ?
C52 H52 0.9500 . ?
C52 C42 1.376(6) . ?
C112 H112 0.9500 . ?
C112 C122 1.376(6) . ?
C018 H018 0.9500 . ?
C018 C01C 1.386(6) . ?
C018 C01Y 1.383(6) . ?
C151 H151 0.9500 . ?
C151 C141 1.373(6) . ?
C111 H111 0.9500 . ?
C111 C121 1.376(6) . ?
C62 H62 0.9500 . ?
C62 C72 1.371(6) . ?
C01C H01C 0.9500 . ?
C01C C01R 1.363(6) . ?
C152 H152 0.9500 . ?
C152 C142 1.374(6) . ?
C91 H91 0.9500 . ?
C32 H32 0.9500 . ?
C32 C42 1.371(6) . ?
C61 H61 0.9500 . ?
C61 C71 1.362(6) . ?
C141 H141 0.9500 . ?
C141 C131 1.383(6) . ?
C102 H102 0.9500 . ?
C102 C92 1.386(6) . ?
C71 H71 0.9500 . ?
C01K H01K 0.9500 . ?
C01K C020 1.386(6) . ?
C122 H122 0.9500 . ?
C122 C132 1.368(7) . ?
C11 H11 0.9500 . ?
C11 C21 1.391(6) . ?
C42 H42 0.9500 . ?
C01O H01O 0.9500 . ?
C01O C01V 1.376(6) . ?
C92 H92 0.9500 . ?
C92 C82 1.384(7) . ?
C121 H121 0.9500 . ?
C121 C131 1.370(7) . ?
C01R H01R 0.9500 . ?
C72 H72 0.9500 . ?
C72 C82 1.368(7) . ?
C131 H131 0.9500 . ?
C51 H51 0.9500 . ?
C51 C41 1.377(6) . ?
C01V H01V 0.9500 . ?
C01V C020 1.378(6) . ?
C142 H142 0.9500 . ?
C142 C132 1.394(6) . ?
C41 H41 0.9500 . ?
C41 C31 1.389(6) . ?
C01Y H01Y 0.9500 . ?
C21 H21 0.9500 . ?
C21 C31 1.373(6) . ?
C020 H020 0.9500 . ?
C82 H82 0.9500 . ?
C132 H132 0.9500 . ?
C31 H31 0.9500 . ?

loop_
_geom_torsion_atom_site_label_1
_geom_torsion_atom_site_label_2
_geom_torsion_atom_site_label_3
_geom_torsion_atom_site_label_4
_geom_torsion
_geom_torsion_site_symmetry_1
_geom_torsion_site_symmetry_2
_geom_torsion_site_symmetry_3
_geom_torsion_site_symmetry_4
_geom_torsion_publ_flag
Ru2 N22 C12 C22 178.9(3) . . . . ?
Ru2 N22 C52 C42 -178.3(3) . . . . ?
Ru2 N52 C013 C01K 171.7(3) . . . . ?
Ru2 N52 C01O C01V -171.8(4) . . . . ?
Ru2 N42 C112 C122 169.0(3) . . . . ?
Ru2 N42 C152 C142 -167.8(3) . . . . ?
Ru2 N32 C62 C72 -172.8(3) . . . . ?
Ru2 N32 C102 C92 172.6(3) . . . . ?
Ru1 N21 C11 C21 179.2(4) . . . . ?
Ru1 N21 C51 C41 -177.7(4) . . . . ?
Ru1 N41 C151 C141 -172.2(3) . . . . ?
Ru1 N41 C111 C121 172.0(3) . . . . ?
Ru1 N51 C015 C01Y -176.8(3) . . . . ?
Ru1 N51 C01R C01C 177.1(3) . . . . ?
Ru1 N31 C101 C91 179.0(3) . . . . ?
Ru1 N31 C61 C71 -179.7(3) . . . . ?
N22 C12 C22 C32 0.5(6) . . . . ?
N22 C52 C42 C32 -1.6(6) . . . . ?
N21 C11 C21 C31 -1.8(8) . . . . ?
N21 C51 C41 C31 -1.2(8) . . . . ?
N52 C013 C01K C020 -0.2(7) . . . . ?
N52 C01O C01V C020 0.2(7) . . . . ?
N41 C151 C141 C131 -0.4(7) . . . . ?
N41 C111 C121 C131 0.2(7) . . . . ?
N42 C112 C122 C132 -1.8(7) . . . . ?
N42 C152 C142 C132 -0.4(7) . . . . ?
N51 C015 C01Y C018 -1.0(7) . . . . ?
N32 C62 C72 C82 -0.1(7) . . . . ?
N32 C102 C92 C82 0.5(7) . . . . ?
N31 C101 C91 C81 0.9(7) . . . . ?
N31 C61 C71 C81 0.6(6) . . . . ?
C12 N22 C52 C42 2.0(6) . . . . ?
C12 C22 C32 C42 -0.1(6) . . . . ?
C22 C32 C42 C52 0.6(6) . . . . ?
C101 N31 C61 C71 1.4(6) . . . . ?
C013 N52 C01O C01V 1.7(6) . . . . ?
C013 C01K C020 C01V 2.1(7) . . . . ?
C015 N51 C01R C01C -0.8(6) . . . . ?
C52 N22 C12 C22 -1.4(6) . . . . ?
C112 N42 C152 C142 1.3(6) . . . . ?
C112 C122 C132 C142 2.7(7) . . . . ?
C018 C01C C01R N51 0.3(7) . . . . ?
C151 N41 C111 C121 -1.7(6) . . . . ?
C151 C141 C131 C121 -1.2(7) . . . . ?
C111 N41 C151 C141 1.8(6) . . . . ?
C111 C121 C131 C141 1.2(7) . . . . ?
C62 N32 C102 C92 -1.9(6) . . . . ?
C62 C72 C82 C92 -1.2(7) . . . . ?
C01C C018 C01Y C015 0.5(7) . . . . ?
C152 N42 C112 C122 -0.2(6) . . . . ?
C152 C142 C132 C122 -1.6(7) . . . . ?
C91 C81 C71 C61 -1.8(7) . . . . ?
C61 N31 C101 C91 -2.1(6) . . . . ?
C102 N32 C62 C72 1.7(6) . . . . ?
C102 C92 C82 C72 1.1(7) . . . . ?
C71 C81 C91 C101 1.0(7) . . . . ?
C11 N21 C51 C41 0.7(7) . . . . ?
C11 C21 C31 C41 1.2(8) . . . . ?
C01O N52 C013 C01K -1.8(6) . . . . ?
C01O C01V C020 C01K -2.1(8) . . . . ?
C01R N51 C015 C01Y 1.2(6) . . . . ?
C51 N21 C11 C21 0.8(7) . . . . ?
C51 C41 C31 C21 0.2(8) . . . . ?
C01Y C018 C01C C01R -0.1(7) . . . . ?
